data_4123442
loop_
_publ_author_name
'Manna, Kuntal'
'Zhang, Teng'
'Greene, Francis X.'
'Lin, Wenbin'

_publ_section_title
;
 Bipyridine- and Phenanthroline-Based Metal-Organic Frameworks for Highly
 Efficient and Tandem Catalytic Organic Transformations via Directed C-H
 Activation.
;
_journal_issue 7
_journal_name_full 'Journal of the American Chemical Society'
_journal_page_first 2665
_journal_page_last 2673
_journal_paper_doi 10.1021/ja512478y
_journal_volume 137
_journal_year 2015
_chemical_formula_sum 'C108 H76 O32 Zr6'
_chemical_formula_weight 2433.00
_chemical_name_systematic
;
 ?
;
_space_group_crystal_system tetragonal
_space_group_IT_number 82
_space_group_name_Hall 'I -4'
_space_group_name_H-M_alt 'I -4'
_symmetry_space_group_name_Hall 'I -4'
_symmetry_space_group_name_H-M 'I -4'
_audit_creation_method SHELXL-2013
_cell_angle_alpha 90
_cell_angle_beta 90
_cell_angle_gamma 90
_cell_formula_units_Z 2
_cell_length_a 23.239(4)
_cell_length_b 23.239(4)
_cell_length_c 32.854(13)
_cell_measurement_temperature 296(2)
_cell_volume 17743(8)
_computing_structure_refinement 'SHELXL-2013 (Sheldrick, 2013)'
_diffrn_ambient_temperature 296(2)
_diffrn_measured_fraction_theta_full 0.441
_diffrn_measured_fraction_theta_max 0.987
_diffrn_radiation_wavelength 0.41328
_diffrn_reflns_av_R_equivalents 0.0653
_diffrn_reflns_av_unetI/netI 0.0634
_diffrn_reflns_Laue_measured_fraction_full 0.441
_diffrn_reflns_Laue_measured_fraction_max 0.987
_diffrn_reflns_limit_h_max 21
_diffrn_reflns_limit_h_min -21
_diffrn_reflns_limit_k_max 20
_diffrn_reflns_limit_k_min -17
_diffrn_reflns_limit_l_max 29
_diffrn_reflns_limit_l_min -29
_diffrn_reflns_number 21903
_diffrn_reflns_point_group_measured_fraction_full 0.437
_diffrn_reflns_point_group_measured_fraction_max 0.984
_diffrn_reflns_theta_full 14.357
_diffrn_reflns_theta_max 10.874
_diffrn_reflns_theta_min 0.624
_exptl_absorpt_coefficient_mu 0.265
_exptl_crystal_density_diffrn 0.455
_exptl_crystal_F_000 2440
_refine_diff_density_max 0.450
_refine_diff_density_min -1.307
_refine_diff_density_rms 0.096
_refine_ls_abs_structure_details
;
 Flack x determined using 1872 quotients [(I+)-(I-)]/[(I+)+(I-)]
 (Parsons and Flack (2004), Acta Cryst. A60, s61).
;
_refine_ls_abs_structure_Flack 0.489(13)
_refine_ls_extinction_method none
_refine_ls_goodness_of_fit_ref 1.153
_refine_ls_hydrogen_treatment undef
_refine_ls_matrix_type full
_refine_ls_number_parameters 135
_refine_ls_number_reflns 7004
_refine_ls_number_restraints 43
_refine_ls_restrained_S_all 1.152
_refine_ls_R_factor_all 0.0975
_refine_ls_R_factor_gt 0.0739
_refine_ls_shift/su_max 0.009
_refine_ls_shift/su_mean 0.001
_refine_ls_structure_factor_coef Fsqd
_refine_ls_weighting_details 'w=1/[\s^2^(Fo^2^)+(0.1000P)^2^] where P=(Fo^2^+2Fc^2^)/3'
_refine_ls_weighting_scheme calc
_refine_ls_wR_factor_gt 0.1802
_refine_ls_wR_factor_ref 0.1904
_reflns_Friedel_coverage 0.942
_reflns_Friedel_fraction_full 0.432
_reflns_Friedel_fraction_max 0.982
_reflns_number_gt 4689
_reflns_number_total 7004
_reflns_threshold_expression 'I > 2\s(I)'
_cod_data_source_file ja512478y_si_002.cif
_cod_data_source_block I-4MS_sqz
_cod_depositor_comments 'Adding full bibliography for 4123441--4123442.cif.'
_cod_original_cell_volume 17743(9)
_cod_database_code 4123442
_shelx_space_group_comment
;
The symmetry employed for this shelxl refinement is uniquely defined
by the following loop, which should always be used as a source of
symmetry information in preference to the above space-group names.
They are only intended as comments.
;
_shelxl_version_number 2013-4

loop_
_space_group_symop_operation_xyz
'x, y, z'
'-x, -y, z'
'y, -x, -z'
'-y, x, -z'
'x+1/2, y+1/2, z+1/2'
'-x+1/2, -y+1/2, z+1/2'
'y+1/2, -x+1/2, -z+1/2'
'-y+1/2, x+1/2, -z+1/2'

loop_
_atom_site_label
_atom_site_type_symbol
_atom_site_fract_x
_atom_site_fract_y
_atom_site_fract_z
_atom_site_U_iso_or_equiv
_atom_site_adp_type
_atom_site_occupancy
_atom_site_site_symmetry_order
_atom_site_calc_flag
_atom_site_refinement_flags_posn
_atom_site_refinement_flags_adp
_atom_site_refinement_flags_occupancy
Zr1 Zr 0.42538(4) 0.42542(4) 0.00000(8) 0.0826(5) Uani 1 1 d . U .
Zr2 Zr 0.5000 0.5000 0.07473(4) 0.0801(6) Uani 1 2 d S TU P
O2 O 0.4960(5) 0.4292(5) 0.0350(3) 0.086(5) Uiso 1 1 d . U .
O3 O 0.4216(5) 0.4965(6) 0.0402(3) 0.102(6) Uiso 1 1 d . . .
O4 O 0.3324(4) 0.4486(4) 0.0068(4) 0.120(4) Uiso 1 1 d . . .
O5 O 0.4501(4) 0.3341(4) -0.0071(4) 0.118(3) Uiso 1 1 d . . .
O6 O 0.3929(6) 0.3843(6) -0.0528(4) 0.126(5) Uiso 1 1 d . . .
O7 O 0.3903(6) 0.3977(6) 0.0635(4) 0.112(4) Uiso 1 1 d . U .
O8 O 0.4337(6) 0.4420(6) 0.1065(3) 0.111(5) Uiso 1 1 d . U .
O9 O 0.5601(6) 0.4514(6) 0.1113(4) 0.135(6) Uiso 1 1 d . . .
C12 C 0.0663(18) 0.4149(13) -0.0189(8) 0.152(15) Uiso 0.5 1 d G U P
C14 C 0.1260(17) 0.4159(14) -0.0168(9) 0.198(18) Uiso 0.5 1 d G U P
C16 C 0.1538(11) 0.4617(18) 0.0021(12) 0.219(16) Uiso 0.5 1 d G U P
C17 C 0.1219(18) 0.5064(13) 0.0188(11) 0.179(18) Uiso 0.5 1 d G U P
C19 C 0.0622(17) 0.5054(12) 0.0166(11) 0.186(19) Uiso 0.5 1 d G U P
C21 C 0.0344(11) 0.4596(17) -0.0022(11) 0.207(15) Uiso 0.5 1 d G U P
C22 C -0.0640(15) 0.5109(11) -0.0123(10) 0.19(2) Uiso 0.5 1 d G U P
C24 C -0.1234(15) 0.5110(10) -0.0070(12) 0.186(18) Uiso 0.5 1 d G U P
C26 C -0.1519(9) 0.4602(15) 0.0025(13) 0.172(13) Uiso 0.5 1 d G U P
C27 C -0.1211(14) 0.4093(11) 0.0068(11) 0.175(14) Uiso 0.5 1 d G U P
C29 C -0.0618(13) 0.4092(11) 0.0016(12) 0.178(13) Uiso 0.5 1 d G U P
C31 C -0.0332(9) 0.4599(15) -0.0080(11) 0.169(14) Uiso 0.5 1 d G U P
C32 C 0.2202(18) 0.4570(18) -0.004(2) 0.178(14) Uiso 0.5 1 d . U P
C33 C 0.2452(10) 0.5044(10) 0.0030(12) 0.173(7) Uiso 1 1 d . U .
C36 C -0.2141(17) 0.4541(17) -0.005(2) 0.164(14) Uiso 0.5 1 d . U P
C40 C -0.3110(8) 0.4999(9) 0.0001(11) 0.151(6) Uiso 1 1 d . . .
C46 C 0.2350(7) -0.7540(6) -0.1737(7) 0.189(9) Uiso 1 1 d G U .
C48 C 0.2710(8) -0.7250(8) -0.1469(4) 0.162(8) Uiso 1 1 d G U .
C50 C 0.3050(7) -0.6798(8) -0.1607(7) 0.197(10) Uiso 1 1 d G U .
C51 C 0.3028(8) -0.6636(7) -0.2014(8) 0.237(12) Uiso 1 1 d G U .
C53 C 0.2668(10) -0.6925(10) -0.2282(4) 0.228(11) Uiso 1 1 d G U .
C55 C 0.2328(7) -0.7377(9) -0.2144(6) 0.197(10) Uiso 1 1 d G U .
C56 C 0.2260(7) -0.7727(8) -0.2869(8) 0.211(11) Uiso 1 1 d G U .
C58 C 0.2037(9) -0.8075(10) -0.3175(5) 0.220(11) Uiso 1 1 d G U .
C60 C 0.1556(10) -0.8413(7) -0.3099(6) 0.183(9) Uiso 1 1 d G U .
C61 C 0.1297(7) -0.8404(7) -0.2718(8) 0.228(11) Uiso 1 1 d G U .
C63 C 0.1520(9) -0.8056(9) -0.2412(5) 0.213(10) Uiso 1 1 d G U .
C65 C 0.2001(9) -0.7718(7) -0.2487(6) 0.190(9) Uiso 1 1 d G U .
C66 C 0.3366(15) -0.6602(15) -0.1241(10) 0.238(13) Uiso 1 1 d . U .
C67 C 0.3749(14) -0.6174(14) -0.1344(10) 0.206(11) Uiso 1 1 d . U .
C70 C 0.1143(14) -0.8711(14) -0.3383(10) 0.235(12) Uiso 1 1 d . U .
C71 C 0.1280(11) -0.8619(12) -0.3815(8) 0.170(9) Uiso 1 1 d . U .
C74 C 0.0824(9) -0.8955(9) -0.4078(7) 0.121(7) Uiso 1 1 d . U .
C77 C 0.4001(8) -0.5823(9) -0.0961(6) 0.110(6) Uiso 1 1 d . U .

loop_
_atom_site_aniso_label
_atom_site_aniso_U_11
_atom_site_aniso_U_22
_atom_site_aniso_U_33
_atom_site_aniso_U_23
_atom_site_aniso_U_13
_atom_site_aniso_U_12
Zr1 0.0757(8) 0.0741(8) 0.0981(8) 0.0001(18) 0.0035(18) -0.0296(5)
Zr2 0.101(3) 0.092(3) 0.0474(8) 0.000 0.000 -0.010(3)

loop_
_atom_type_symbol
_atom_type_description
_atom_type_scat_dispersion_real
_atom_type_scat_dispersion_imag
_atom_type_scat_source
C C -0.0001 0.0005 'International Tables Vol C Tables 4.2.6.8 and 6.1.1.4'
H H 0.0000 0.0000 'International Tables Vol C Tables 4.2.6.8 and 6.1.1.4'
O O 0.0017 0.0018 'International Tables Vol C Tables 4.2.6.8 and 6.1.1.4'
Zr Zr 0.1629 1.5746 'International Tables Vol C Tables 4.2.6.8 and 6.1.1.4'

loop_
_geom_angle_atom_site_label_1
_geom_angle_atom_site_label_2
_geom_angle_atom_site_label_3
_geom_angle
_geom_angle_site_symmetry_1
_geom_angle_site_symmetry_3
O2 Zr1 O3 69.0(3) . .
O2 Zr1 O6 141.3(5) . .
O3 Zr1 O6 148.0(5) . .
O2 Zr1 O2 103.6(6) . 3_565
O3 Zr1 O2 71.0(3) . 3_565
O6 Zr1 O2 87.7(5) . 3_565
O2 Zr1 O5 83.7(4) . .
O3 Zr1 O5 145.6(5) . .
O6 Zr1 O5 64.8(5) . .
O2 Zr1 O5 138.1(5) 3_565 .
O2 Zr1 O3 71.2(3) . 4_655
O3 Zr1 O3 115.5(6) . 4_655
O6 Zr1 O3 77.9(5) . 4_655
O2 Zr1 O3 71.8(3) 3_565 4_655
O5 Zr1 O3 72.0(4) . 4_655
O2 Zr1 O4 136.2(5) . .
O3 Zr1 O4 73.1(5) . .
O6 Zr1 O4 81.2(5) . .
O2 Zr1 O4 83.6(4) 3_565 .
O5 Zr1 O4 119.5(4) . .
O3 Zr1 O4 148.0(5) 4_655 .
O2 Zr1 O7 77.6(5) . .
O3 Zr1 O7 69.1(5) . .
O6 Zr1 O7 118.9(4) . .
O2 Zr1 O7 136.5(4) 3_565 .
O5 Zr1 O7 85.4(5) . .
O3 Zr1 O7 142.9(5) 4_655 .
O4 Zr1 O7 68.9(5) . .
O2 Zr1 Zr1 35.1(3) . 4_655
O3 Zr1 Zr1 92.4(3) . 4_655
O6 Zr1 Zr1 110.9(4) . 4_655
O2 Zr1 Zr1 87.6(3) 3_565 4_655
O5 Zr1 Zr1 74.9(2) . 4_655
O3 Zr1 Zr1 36.1(3) 4_655 4_655
O4 Zr1 Zr1 164.9(3) . 4_655
O7 Zr1 Zr1 110.4(4) . 4_655
O2 Zr1 Zr1 87.5(3) . 3_565
O3 Zr1 Zr1 38.7(3) . 3_565
O6 Zr1 Zr1 116.8(4) . 3_565
O2 Zr1 Zr1 32.3(3) 3_565 3_565
O5 Zr1 Zr1 163.7(3) . 3_565
O3 Zr1 Zr1 92.2(3) 4_655 3_565
O4 Zr1 Zr1 76.1(3) . 3_565
O7 Zr1 Zr1 106.1(4) . 3_565
Zr1 Zr1 Zr1 90.0 4_655 3_565
O2 Zr1 Zr2 33.2(3) . .
O3 Zr1 Zr2 35.8(3) . .
O6 Zr1 Zr2 169.2(4) . .
O2 Zr1 Zr2 86.2(3) 3_565 .
O5 Zr1 Zr2 115.1(3) . .
O3 Zr1 Zr2 91.8(3) 4_655 .
O4 Zr1 Zr2 106.9(3) . .
O7 Zr1 Zr2 71.3(3) . .
Zr1 Zr1 Zr2 60.03(5) 4_655 .
Zr1 Zr1 Zr2 60.03(5) 3_565 .
O2 Zr1 Zr2 88.6(3) . 3_565
O3 Zr1 Zr2 94.1(3) . 3_565
O6 Zr1 Zr2 79.9(4) . 3_565
O2 Zr1 Zr2 34.9(3) 3_565 3_565
O5 Zr1 Zr2 106.0(3) . 3_565
O3 Zr1 Zr2 36.9(3) 4_655 3_565
O4 Zr1 Zr2 115.6(3) . 3_565
O7 Zr1 Zr2 161.1(3) . 3_565
Zr1 Zr1 Zr2 60.02(5) 4_655 3_565
Zr1 Zr1 Zr2 60.02(5) 3_565 3_565
Zr2 Zr1 Zr2 90.08(4) . 3_565
O3 Zr2 O3 116.2(6) . 2_665
O3 Zr2 O2 66.7(5) . .
O3 Zr2 O2 74.9(5) 2_665 .
O3 Zr2 O2 74.9(5) . 2_665
O3 Zr2 O2 66.7(5) 2_665 2_665
O2 Zr2 O2 103.2(6) . 2_665
O3 Zr2 O9 145.3(5) . .
O3 Zr2 O9 76.4(5) 2_665 .
O2 Zr2 O9 88.0(5) . .
O2 Zr2 O9 136.5(5) 2_665 .
O3 Zr2 O9 76.4(5) . 2_665
O3 Zr2 O9 145.3(5) 2_665 2_665
O2 Zr2 O9 136.5(5) . 2_665
O2 Zr2 O9 88.0(5) 2_665 2_665
O9 Zr2 O9 112.4(8) . 2_665
O3 Zr2 O8 146.2(5) . 2_665
O3 Zr2 O8 69.5(5) 2_665 2_665
O2 Zr2 O8 140.4(5) . 2_665
O2 Zr2 O8 78.1(4) 2_665 2_665
O9 Zr2 O8 67.7(6) . 2_665
O9 Zr2 O8 82.8(6) 2_665 2_665
O3 Zr2 O8 69.5(5) . .
O3 Zr2 O8 146.2(5) 2_665 .
O2 Zr2 O8 78.1(4) . .
O2 Zr2 O8 140.4(5) 2_665 .
O9 Zr2 O8 82.8(6) . .
O9 Zr2 O8 67.7(6) 2_665 .
O8 Zr2 O8 126.0(6) 2_665 .
O3 Zr2 Zr1 93.9(3) . 2_665
O3 Zr2 Zr1 35.2(3) 2_665 2_665
O2 Zr2 Zr1 88.5(3) . 2_665
O2 Zr2 Zr1 31.5(3) 2_665 2_665
O9 Zr2 Zr1 109.3(4) . 2_665
O9 Zr2 Zr1 117.1(4) 2_665 2_665
O8 Zr2 Zr1 72.1(3) 2_665 2_665
O8 Zr2 Zr1 161.7(3) . 2_665
O3 Zr2 Zr1 35.2(3) . .
O3 Zr2 Zr1 93.9(3) 2_665 .
O2 Zr2 Zr1 31.5(3) . .
O2 Zr2 Zr1 88.5(3) 2_665 .
O9 Zr2 Zr1 117.1(4) . .
O9 Zr2 Zr1 109.3(4) 2_665 .
O8 Zr2 Zr1 161.7(3) 2_665 .
O8 Zr2 Zr1 72.1(3) . .
Zr1 Zr2 Zr1 89.92(7) 2_665 .
O3 Zr2 Zr1 91.7(3) . 4_655
O3 Zr2 Zr1 38.9(3) 2_665 4_655
O2 Zr2 Zr1 36.1(3) . 4_655
O2 Zr2 Zr1 86.0(3) 2_665 4_655
O9 Zr2 Zr1 79.0(4) . 4_655
O9 Zr2 Zr1 167.8(4) 2_665 4_655
O8 Zr2 Zr1 106.2(3) 2_665 4_655
O8 Zr2 Zr1 111.3(3) . 4_655
Zr1 Zr2 Zr1 59.95(2) 2_665 4_655
Zr1 Zr2 Zr1 59.95(2) . 4_655
O3 Zr2 Zr1 38.9(3) . 3_565
O3 Zr2 Zr1 91.7(3) 2_665 3_565
O2 Zr2 Zr1 86.0(3) . 3_565
O2 Zr2 Zr1 36.1(3) 2_665 3_565
O9 Zr2 Zr1 167.8(4) . 3_565
O9 Zr2 Zr1 79.0(4) 2_665 3_565
O8 Zr2 Zr1 111.3(3) 2_665 3_565
O8 Zr2 Zr1 106.2(3) . 3_565
Zr1 Zr2 Zr1 59.95(2) 2_665 3_565
Zr1 Zr2 Zr1 59.95(2) . 3_565
Zr1 Zr2 Zr1 89.91(7) 4_655 3_565
Zr1 O2 Zr2 115.3(5) . .
Zr1 O2 Zr1 112.6(5) . 4_655
Zr2 O2 Zr1 109.0(5) . 4_655
Zr1 O3 Zr2 108.9(5) . .
Zr1 O3 Zr1 105.2(5) . 3_565
Zr2 O3 Zr1 104.3(5) . 3_565
C40 O4 Zr1 124.6(11) 2_565 .
C40 O5 Zr1 127.7(12) 3 .
C77 O6 Zr1 117.6(10) 1_565 .
C74 O7 Zr1 124.0(15) 6_545 .
C74 O8 Zr2 122.8(13) 6_545 .
C77 O9 Zr2 119.2(12) 4 .
C14 C12 C21 120.0 . .
C14 C12 C22 90.4(17) . 2_565
C21 C12 C22 36.2(16) . 2_565
C12 C14 C16 120.0 . .
C12 C14 C24 89.5(14) . 2_565
C16 C14 C24 35(2) . 2_565
C24 C16 C14 91(5) 2_565 .
C24 C16 C17 43(7) 2_565 .
C14 C16 C17 120.0 . .
C24 C16 C32 135(5) 2_565 .
C14 C16 C32 110(4) . .
C17 C16 C32 129(4) . .
C24 C16 C26 49(6) 2_565 2_565
C14 C16 C26 139(3) . 2_565
C17 C16 C26 40(3) . 2_565
C32 C16 C26 95(3) . 2_565
C24 C17 C26 82(8) 2_565 2_565
C24 C17 C16 46(5) 2_565 .
C26 C17 C16 90(7) 2_565 .
C24 C17 C19 89(3) 2_565 .
C26 C17 C19 126(5) 2_565 .
C16 C17 C19 120.0 . .
C24 C17 C22 53(2) 2_565 2_565
C26 C17 C22 110(6) 2_565 2_565
C16 C17 C22 90.5(15) . 2_565
C19 C17 C22 36.1(16) . 2_565
C24 C17 C27 104(8) 2_565 2_565
C26 C17 C27 43(4) 2_565 2_565
C16 C17 C27 131(4) . 2_565
C19 C17 C27 90(3) . 2_565
C22 C17 C27 96(3) 2_565 2_565
C22 C19 C31 71(3) 2_565 2_565
C22 C19 C21 47(2) 2_565 .
C31 C19 C21 88(3) 2_565 .
C22 C19 C17 91(3) 2_565 .
C31 C19 C17 122(3) 2_565 .
C21 C19 C17 120.0 . .
C22 C19 C24 56(5) 2_565 2_565
C31 C19 C24 107(5) 2_565 2_565
C21 C19 C24 91(3) . 2_565
C17 C19 C24 34(3) . 2_565
C22 C21 C19 47(2) 2_565 .
C22 C21 C12 91(3) 2_565 .
C19 C21 C12 120.0 . .
C22 C21 C31 129(3) 2_565 .
C19 C21 C31 121(3) . .
C12 C21 C31 119(3) . .
C22 C21 C31 46.6(19) 2_565 2_565
C19 C21 C31 45(2) . 2_565
C12 C21 C31 135(3) . 2_565
C31 C21 C31 88.2(19) . 2_565
C19 C22 C21 85(6) 2_565 2_565
C19 C22 C24 86(3) 2_565 .
C21 C22 C24 129(4) 2_565 .
C19 C22 C31 65(4) 2_565 .
C21 C22 C31 101(4) 2_565 .
C24 C22 C31 120.0 . .
C19 C22 C17 53(5) 2_565 2_565
C21 C22 C17 119(7) 2_565 2_565
C24 C22 C17 33(3) . 2_565
C31 C22 C17 98(4) . 2_565
C19 C22 C12 119(5) 2_565 2_565
C21 C22 C12 53(2) 2_565 2_565
C24 C22 C12 89(3) . 2_565
C31 C22 C12 151(3) . 2_565
C17 C22 C12 106(5) 2_565 2_565
C17 C24 C16 92(10) 2_565 2_565
C17 C24 C26 56(6) 2_565 .
C16 C24 C26 98(9) 2_565 .
C17 C24 C22 94(3) 2_565 .
C16 C24 C22 138(8) 2_565 .
C26 C24 C22 120.0 . .
C17 C24 C19 57(2) 2_565 2_565
C16 C24 C19 128(9) 2_565 2_565
C26 C24 C19 96(4) . 2_565
C22 C24 C19 38(3) . 2_565
C17 C24 C14 126(9) 2_565 2_565
C16 C24 C14 53(7) 2_565 2_565
C26 C24 C14 149(4) . 2_565
C22 C24 C14 91(4) . 2_565
C19 C24 C14 110(6) 2_565 2_565
C17 C26 C24 42(7) 2_565 .
C17 C26 C27 102(4) 2_565 .
C24 C26 C27 120.0 . .
C17 C26 C36 136(4) 2_565 .
C24 C26 C36 121(3) . .
C27 C26 C36 116(3) . .
C17 C26 C16 50(5) 2_565 2_565
C24 C26 C16 33(3) . 2_565
C27 C26 C16 150(2) . 2_565
C36 C26 C16 94(3) . 2_565
C29 C27 C26 120.0 . .
C29 C27 C17 92.0(17) . 2_565
C26 C27 C17 35.0(16) . 2_565
C27 C29 C31 120.0 . .
C19 C31 C29 98(4) 2_565 .
C19 C31 C22 44(4) 2_565 .
C29 C31 C22 120.0 . .
C19 C31 C21 116(3) 2_565 .
C29 C31 C21 116(3) . .
C22 C31 C21 122(3) . .
C19 C31 C21 48(3) 2_565 2_565
C29 C31 C21 145(3) . 2_565
C22 C31 C21 32(2) . 2_565
C21 C31 C21 90(2) . 2_565
C33 C32 C16 111(4) . .
C36 C33 C32 112(4) 2_565 .
C36 C33 C40 129(3) 2_565 2_565
C32 C33 C40 113(3) . 2_565
C33 C36 C26 118(4) 2_565 .
O5 C40 O4 129(2) 4 2_565
O5 C40 C33 110.1(18) 4 2_565
O4 C40 C33 115.2(18) 2_565 2_565
C48 C46 C55 120.0 . .
C46 C48 C50 120.0 . .
C51 C50 C48 120.0 . .
C51 C50 C66 136(2) . .
C48 C50 C66 104(2) . .
C50 C51 C53 120.0 . .
C55 C53 C51 120.0 . .
C53 C55 C46 120.0 . .
C53 C55 C65 115(2) . .
C46 C55 C65 125(2) . .
C58 C56 C65 120.0 . .
C60 C58 C56 120.0 . .
C61 C60 C58 120.0 . .
C61 C60 C70 107(2) . .
C58 C60 C70 131(2) . .
C60 C61 C63 120.0 . .
C65 C63 C61 120.0 . .
C63 C65 C56 120.0 . .
C63 C65 C55 123(2) . .
C56 C65 C55 116(2) . .
C67 C66 C50 110(3) . .
C66 C67 C77 114(3) . .
C71 C70 C60 113(3) . .
C70 C71 C74 108(2) . .
O7 C74 O8 116(2) 6_544 6_544
O7 C74 C71 95.9(19) 6_544 .
O8 C74 C71 115(2) 6_544 .
O9 C77 C67 102.7(17) 3 .
O9 C77 O6 125.3(15) 3 1_545
C67 C77 O6 113.8(18) . 1_545

loop_
_geom_bond_atom_site_label_1
_geom_bond_atom_site_label_2
_geom_bond_distance
_geom_bond_site_symmetry_2
Zr1 O2 2.006(11) .
Zr1 O3 2.116(12) .
Zr1 O6 2.120(13) .
Zr1 O2 2.160(11) 3_565
Zr1 O5 2.210(9) .
Zr1 O3 2.247(13) 4_655
Zr1 O4 2.238(9) .
Zr1 O7 2.331(13) .
Zr1 Zr1 3.4671(13) 4_655
Zr1 Zr1 3.4672(13) 3_565
Zr1 Zr2 3.470(2) .
Zr1 Zr2 3.470(2) 3_565
Zr2 O3 2.148(12) .
Zr2 O3 2.148(12) 2_665
Zr2 O2 2.102(11) .
Zr2 O2 2.102(11) 2_665
Zr2 O9 2.161(14) .
Zr2 O9 2.161(14) 2_665
Zr2 O8 2.298(13) 2_665
Zr2 O8 2.298(13) .
Zr2 Zr1 3.470(2) 2_665
Zr2 Zr1 3.470(2) 4_655
Zr2 Zr1 3.470(2) 3_565
O2 Zr1 2.160(11) 4_655
O3 Zr1 2.247(13) 3_565
O4 C40 1.314(18) 2_565
O5 C40 1.297(18) 3
O6 C77 1.63(2) 1_565
O7 C74 1.14(2) 6_545
O8 C74 1.24(2) 6_545
O9 C77 1.39(2) 4
C12 C14 1.3900 .
C12 C21 1.3900 .
C12 C22 1.74(4) 2_565
C14 C16 1.3900 .
C14 C24 1.73(11) 2_565
C16 C24 1.00(9) 2_565
C16 C17 1.3900 .
C16 C32 1.56(4) .
C16 C26 1.82(13) 2_565
C17 C24 0.94(12) 2_565
C17 C26 1.17(8) 2_565
C17 C19 1.3900 .
C17 C22 1.74(5) 2_565
C17 C27 2.00(11) 2_565
C19 C22 1.02(4) 2_565
C19 C31 1.33(8) 2_565
C19 C21 1.3900 .
C19 C24 1.66(9) 2_565
C21 C22 1.03(4) 2_565
C21 C31 1.58(3) .
C21 C31 1.88(8) 2_565
C22 C19 1.02(10) 2_565
C22 C21 1.03(8) 2_565
C22 C24 1.3900 .
C22 C31 1.3900 .
C22 C17 1.74(11) 2_565
C22 C12 1.74(4) 2_565
C24 C17 0.94(14) 2_565
C24 C16 1.00(7) 2_565
C24 C26 1.3900 .
C24 C19 1.66(5) 2_565
C24 C14 1.73(13) 2_565
C26 C17 1.17(10) 2_565
C26 C27 1.3900 .
C26 C36 1.47(4) .
C26 C16 1.82(14) 2_565
C27 C29 1.3900 .
C27 C17 2.00(12) 2_565
C29 C31 1.3900 .
C31 C19 1.33(7) 2_565
C31 C21 1.88(8) 2_565
C32 C33 1.27(4) .
C33 C36 1.23(4) 2_565
C33 C40 1.54(2) 2_565
C36 C33 1.23(4) 2_565
C40 O5 1.297(18) 4
C40 O4 1.314(18) 2_565
C40 C33 1.54(2) 2_565
C46 C48 1.3900 .
C46 C55 1.3900 .
C48 C50 1.3900 .
C50 C51 1.3900 .
C50 C66 1.48(3) .
C51 C53 1.3900 .
C53 C55 1.3900 .
C55 C65 1.574(18) .
C56 C58 1.3900 .
C56 C65 1.3900 .
C58 C60 1.3900 .
C60 C61 1.3900 .
C60 C70 1.50(3) .
C61 C63 1.3900 .
C63 C65 1.3900 .
C66 C67 1.38(4) .
C67 C77 1.61(3) .
C70 C71 1.47(3) .
C71 C74 1.58(3) .
C74 O7 1.14(2) 6_544
C74 O8 1.24(2) 6_544
C77 O9 1.39(2) 3
C77 O6 1.63(2) 1_545
